data_4072550
loop_
_publ_author_name
'Yang, Yi'
'Li, Shihui'
'Cui, Dongmei'
'Chen, Xuesi'
'Jing, Xiabin'

_publ_section_title
;
 Pyrrolide-Ligated Organoyttrium Complexes. Synthesis, Characterization,
 and Lactide Polymerization Behavior
;
_journal_issue 3
_journal_name_full Organometallics
_journal_page_first 671
_journal_paper_doi 10.1021/om060781y
_journal_volume 26
_journal_year 2007
_chemical_formula_sum 'C51 H63 N6 Y'
_chemical_formula_weight 848.98
_chemical_name_systematic
; 
 ? 
;
_space_group_IT_number 14
_symmetry_cell_setting monoclinic
_symmetry_space_group_name_Hall '-P 2ybc'
_symmetry_space_group_name_H-M 'P 1 21/c 1'
_atom_sites_solution_hydrogens geom
_atom_sites_solution_primary direct
_atom_sites_solution_secondary difmap
_audit_creation_method SHELXL-97
_cell_angle_alpha 90.00
_cell_angle_beta 100.5320(10)
_cell_angle_gamma 90.00
_cell_formula_units_Z 4
_cell_length_a 11.6880(7)
_cell_length_b 16.6699(10)
_cell_length_c 24.4478(15)
_cell_measurement_reflns_used 3689
_cell_measurement_temperature 187(2)
_cell_measurement_theta_max 20.55
_cell_measurement_theta_min 2.15
_cell_volume 4683.1(5)
_computing_cell_refinement 'Bruker SMART'
_computing_data_collection 'Bruker SMART'
_computing_data_reduction 'Bruker SAINT'
_computing_molecular_graphics 'Bruker SHELXTL'
_computing_publication_material 'Bruker SHELXTL'
_computing_structure_refinement 'SHELXL-97 (Sheldrick, 1997)'
_computing_structure_solution 'SHELXS-97 (Sheldrick, 1990)'
_diffrn_ambient_temperature 187(2)
_diffrn_measured_fraction_theta_full 0.996
_diffrn_measured_fraction_theta_max 0.996
_diffrn_measurement_device_type 'Bruker CCD area detector'
_diffrn_measurement_method 'phi and omega scans'
_diffrn_radiation_monochromator graphite
_diffrn_radiation_source 'fine-focus sealed tube'
_diffrn_radiation_type MoK\a
_diffrn_radiation_wavelength 0.71073
_diffrn_reflns_av_R_equivalents 0.0608
_diffrn_reflns_av_sigmaI/netI 0.0829
_diffrn_reflns_limit_h_max 14
_diffrn_reflns_limit_h_min -13
_diffrn_reflns_limit_k_max 20
_diffrn_reflns_limit_k_min -15
_diffrn_reflns_limit_l_max 30
_diffrn_reflns_limit_l_min -30
_diffrn_reflns_number 26732
_diffrn_reflns_theta_full 26.06
_diffrn_reflns_theta_max 26.06
_diffrn_reflns_theta_min 1.49
_exptl_absorpt_coefficient_mu 1.285
_exptl_absorpt_correction_T_max 0.8169
_exptl_absorpt_correction_T_min 0.7336
_exptl_absorpt_correction_type multi-scan
_exptl_crystal_density_diffrn 1.204
_exptl_crystal_density_method 'not measured'
_exptl_crystal_F_000 1800
_exptl_crystal_size_max 0.26
_exptl_crystal_size_mid 0.23
_exptl_crystal_size_min 0.16
_refine_diff_density_max 0.424
_refine_diff_density_min -0.257
_refine_diff_density_rms 0.058
_refine_ls_extinction_method none
_refine_ls_goodness_of_fit_ref 0.965
_refine_ls_hydrogen_treatment constr
_refine_ls_matrix_type full
_refine_ls_number_parameters 535
_refine_ls_number_reflns 9231
_refine_ls_number_restraints 0
_refine_ls_restrained_S_all 0.965
_refine_ls_R_factor_all 0.0934
_refine_ls_R_factor_gt 0.0496
_refine_ls_shift/su_max 0.001
_refine_ls_shift/su_mean 0.000
_refine_ls_structure_factor_coef Fsqd
_refine_ls_weighting_details 'calc w=1/[\s^2^(Fo^2^)+(0.0492P)^2^+0.0000P] where P=(Fo^2^+2Fc^2^)/3'
_refine_ls_weighting_scheme calc
_refine_ls_wR_factor_gt 0.0989
_refine_ls_wR_factor_ref 0.1128
_reflns_number_gt 5911
_reflns_number_total 9231
_reflns_threshold_expression >2sigma(I)
_cod_data_source_file om060781ysi20060828_104143.cif
_cod_data_source_block q091
_cod_depositor_comments
;
The following automatic conversions were performed:

'_symmetry_cell_setting' value 'Monoclinic' changed to 'monoclinic'
according to /home/saulius/struct/CIF-dictionaries/cif_core.dic
dictionary named 'cif_core.dic' version 2.4.1 from
2010-06-29.

'_exptl_absorpt_correction_type' value 'Multi-scan'
changed to 'multi-scan' according to
/home/saulius/struct/CIF-dictionaries/cif_core.dic dictionary named
'cif_core.dic' version 2.4.1 from 2010-06-29.

Automatic conversion script
Id: cif_fix_values 1715 2011-07-08 13:25:40Z adriana 
;
_cod_original_sg_symbol_H-M P2(1)/c
_cod_database_code 4072550

loop_
_symmetry_equiv_pos_as_xyz
'x, y, z'
'-x, y+1/2, -z+1/2'
'-x, -y, -z'
'x, -y-1/2, z-1/2'

loop_
_atom_site_label
_atom_site_type_symbol
_atom_site_fract_x
_atom_site_fract_y
_atom_site_fract_z
_atom_site_U_iso_or_equiv
_atom_site_adp_type
_atom_site_occupancy
_atom_site_symmetry_multiplicity
_atom_site_calc_flag
_atom_site_refinement_flags
Y1 Y 0.33262(2) 0.801027(17) 0.602693(11) 0.03250(10) Uani 1 1 d .
N1 N 0.1562(2) 0.84111(15) 0.53460(9) 0.0344(6) Uani 1 1 d .
N2 N 0.3010(2) 0.93758(15) 0.61276(9) 0.0364(6) Uani 1 1 d .
N3 N 0.26702(19) 0.76123(14) 0.69001(9) 0.0311(6) Uani 1 1 d .
N4 N 0.4880(2) 0.81582(14) 0.67694(10) 0.0373(6) Uani 1 1 d .
N5 N 0.4010(2) 0.67613(14) 0.56477(9) 0.0355(6) Uani 1 1 d .
N6 N 0.4591(2) 0.83371(15) 0.54348(10) 0.0413(7) Uani 1 1 d .
C1 C 0.0776(3) 0.80116(19) 0.49007(12) 0.0413(8) Uani 1 1 d .
C2 C 0.1059(3) 0.7981(2) 0.43656(12) 0.0476(9) Uani 1 1 d .
C3 C 0.0256(4) 0.7635(2) 0.39436(14) 0.0625(11) Uani 1 1 d .
H3 H 0.0425 0.7610 0.3578 0.075 Uiso 1 1 calc R
C4 C -0.0770(4) 0.7329(2) 0.40415(15) 0.0677(11) Uani 1 1 d .
H4 H -0.1309 0.7101 0.3744 0.081 Uiso 1 1 calc R
C5 C -0.1033(3) 0.7349(2) 0.45675(14) 0.0595(10) Uani 1 1 d .
H5 H -0.1749 0.7130 0.4629 0.071 Uiso 1 1 calc R
C6 C -0.0267(3) 0.7683(2) 0.50102(13) 0.0456(8) Uani 1 1 d .
C7 C 0.2177(3) 0.8351(2) 0.42472(14) 0.0582(10) Uani 1 1 d .
H7 H 0.2754 0.8356 0.4604 0.070 Uiso 1 1 calc R
C8 C 0.2714(4) 0.7869(3) 0.38157(15) 0.0853(14) Uani 1 1 d .
H8A H 0.2802 0.7306 0.3932 0.128 Uiso 1 1 calc R
H8B H 0.3479 0.8093 0.3791 0.128 Uiso 1 1 calc R
H8C H 0.2202 0.7903 0.3451 0.128 Uiso 1 1 calc R
C9 C 0.1984(4) 0.9216(3) 0.40504(17) 0.0867(14) Uani 1 1 d .
H9A H 0.1361 0.9234 0.3723 0.130 Uiso 1 1 calc R
H9B H 0.2703 0.9427 0.3953 0.130 Uiso 1 1 calc R
H9C H 0.1765 0.9541 0.4348 0.130 Uiso 1 1 calc R
C10 C -0.0587(3) 0.7716(2) 0.55824(13) 0.0528(9) Uani 1 1 d .
H10 H 0.0151 0.7779 0.5860 0.063 Uiso 1 1 calc R
C11 C -0.1351(4) 0.8440(3) 0.56393(16) 0.0848(14) Uani 1 1 d .
H11A H -0.0932 0.8933 0.5581 0.127 Uiso 1 1 calc R
H11B H -0.1545 0.8447 0.6013 0.127 Uiso 1 1 calc R
H11C H -0.2068 0.8407 0.5361 0.127 Uiso 1 1 calc R
C12 C -0.1179(4) 0.6952(3) 0.57279(16) 0.0850(14) Uani 1 1 d .
H12A H -0.1952 0.6910 0.5494 0.127 Uiso 1 1 calc R
H12B H -0.1255 0.6968 0.6120 0.127 Uiso 1 1 calc R
H12C H -0.0710 0.6486 0.5663 0.127 Uiso 1 1 calc R
C13 C 0.1364(3) 0.9173(2) 0.53930(12) 0.0409(8) Uani 1 1 d .
H13 H 0.0720 0.9400 0.5148 0.049 Uiso 1 1 calc R
C14 C 0.2038(3) 0.96799(19) 0.57820(12) 0.0354(7) Uani 1 1 d .
C15 C 0.1905(3) 1.04917(19) 0.58989(13) 0.0443(8) Uani 1 1 d .
H15 H 0.1310 1.0841 0.5721 0.053 Uiso 1 1 calc R
C16 C 0.2811(3) 1.0685(2) 0.63252(13) 0.0478(9) Uani 1 1 d .
H16 H 0.2957 1.1193 0.6500 0.057 Uiso 1 1 calc R
C17 C 0.3468(3) 0.9993(2) 0.64484(13) 0.0445(8) Uani 1 1 d .
H17 H 0.4154 0.9960 0.6724 0.053 Uiso 1 1 calc R
C18 C 0.1541(2) 0.7432(2) 0.70396(11) 0.0348(7) Uani 1 1 d .
C19 C 0.0865(2) 0.8073(2) 0.71742(11) 0.0378(7) Uani 1 1 d .
C20 C -0.0191(3) 0.7885(2) 0.73296(13) 0.0477(9) Uani 1 1 d .
H20 H -0.0662 0.8307 0.7427 0.057 Uiso 1 1 calc R
C21 C -0.0568(3) 0.7115(2) 0.73468(13) 0.0531(10) Uani 1 1 d .
H21 H -0.1289 0.7004 0.7458 0.064 Uiso 1 1 calc R
C22 C 0.0095(3) 0.6500(2) 0.72030(14) 0.0536(9) Uani 1 1 d .
H22 H -0.0179 0.5965 0.7214 0.064 Uiso 1 1 calc R
C23 C 0.1163(3) 0.6637(2) 0.70401(12) 0.0434(8) Uani 1 1 d .
C24 C 0.1278(3) 0.8937(2) 0.71908(13) 0.0471(9) Uani 1 1 d .
H24 H 0.1952 0.8961 0.6991 0.056 Uiso 1 1 calc R
C25 C 0.1714(3) 0.9211(2) 0.77893(15) 0.0679(11) Uani 1 1 d .
H25A H 0.1091 0.9149 0.8005 0.102 Uiso 1 1 calc R
H25B H 0.1947 0.9775 0.7791 0.102 Uiso 1 1 calc R
H25C H 0.2384 0.8883 0.7956 0.102 Uiso 1 1 calc R
C26 C 0.0357(3) 0.9516(2) 0.69005(14) 0.0617(10) Uani 1 1 d .
H26A H 0.0070 0.9331 0.6520 0.093 Uiso 1 1 calc R
H26B H 0.0698 1.0052 0.6891 0.093 Uiso 1 1 calc R
H26C H -0.0291 0.9539 0.7104 0.093 Uiso 1 1 calc R
C27 C 0.1897(3) 0.5941(2) 0.69104(15) 0.0576(10) Uani 1 1 d .
H27 H 0.2523 0.6159 0.6723 0.069 Uiso 1 1 calc R
C28 C 0.1216(4) 0.5333(3) 0.6526(2) 0.121(2) Uani 1 1 d .
H28A H 0.1719 0.4877 0.6481 0.181 Uiso 1 1 calc R
H28B H 0.0933 0.5580 0.6163 0.181 Uiso 1 1 calc R
H28C H 0.0552 0.5145 0.6685 0.181 Uiso 1 1 calc R
C29 C 0.2486(4) 0.5531(3) 0.7453(2) 0.0989(16) Uani 1 1 d .
H29A H 0.1888 0.5320 0.7649 0.148 Uiso 1 1 calc R
H29B H 0.2967 0.5923 0.7691 0.148 Uiso 1 1 calc R
H29C H 0.2976 0.5090 0.7367 0.148 Uiso 1 1 calc R
C30 C 0.3512(3) 0.76879(18) 0.73256(12) 0.0366(7) Uani 1 1 d .
H30 H 0.3358 0.7562 0.7684 0.044 Uiso 1 1 calc R
C31 C 0.4641(2) 0.79460(18) 0.72828(12) 0.0355(7) Uani 1 1 d .
C32 C 0.5637(3) 0.8022(2) 0.76955(14) 0.0486(9) Uani 1 1 d .
H32 H 0.5705 0.7909 0.8081 0.058 Uiso 1 1 calc R
C33 C 0.6500(3) 0.8295(2) 0.74258(16) 0.0552(10) Uani 1 1 d .
H33 H 0.7283 0.8409 0.7593 0.066 Uiso 1 1 calc R
C34 C 0.6016(3) 0.8374(2) 0.68660(15) 0.0509(9) Uani 1 1 d .
H34 H 0.6426 0.8555 0.6588 0.061 Uiso 1 1 calc R
C35 C 0.3860(3) 0.59144(18) 0.57479(12) 0.0353(7) Uani 1 1 d .
C36 C 0.4511(3) 0.55866(19) 0.62391(13) 0.0433(8) Uani 1 1 d .
C37 C 0.4392(3) 0.4764(2) 0.63258(15) 0.0545(9) Uani 1 1 d .
H37 H 0.4819 0.4520 0.6651 0.065 Uiso 1 1 calc R
C38 C 0.3661(3) 0.4304(2) 0.59439(16) 0.0619(11) Uani 1 1 d .
H38 H 0.3592 0.3746 0.6008 0.074 Uiso 1 1 calc R
C39 C 0.3033(3) 0.4644(2) 0.54717(15) 0.0560(10) Uani 1 1 d .
H39 H 0.2533 0.4318 0.5213 0.067 Uiso 1 1 calc R
C40 C 0.3119(3) 0.5463(2) 0.53657(13) 0.0468(8) Uani 1 1 d .
C41 C 0.2392(4) 0.5821(2) 0.48465(15) 0.0665(11) Uani 1 1 d .
H41 H 0.2494 0.6416 0.4864 0.080 Uiso 1 1 calc R
C42 C 0.1115(4) 0.5641(3) 0.4794(2) 0.1099(18) Uani 1 1 d .
H42A H 0.0994 0.5059 0.4773 0.165 Uiso 1 1 calc R
H42B H 0.0686 0.5894 0.4456 0.165 Uiso 1 1 calc R
H42C H 0.0834 0.5853 0.5119 0.165 Uiso 1 1 calc R
C43 C 0.2820(5) 0.5517(4) 0.43337(17) 0.136(2) Uani 1 1 d .
H43A H 0.2755 0.4931 0.4316 0.204 Uiso 1 1 calc R
H43B H 0.3635 0.5673 0.4354 0.204 Uiso 1 1 calc R
H43C H 0.2346 0.5752 0.4000 0.204 Uiso 1 1 calc R
C44 C 0.5326(3) 0.6101(2) 0.66434(14) 0.0551(10) Uani 1 1 d .
H44 H 0.4945 0.6638 0.6650 0.066 Uiso 1 1 calc R
C45 C 0.6492(3) 0.6244(3) 0.64614(17) 0.0792(13) Uani 1 1 d .
H45A H 0.6898 0.5732 0.6451 0.119 Uiso 1 1 calc R
H45B H 0.6969 0.6606 0.6726 0.119 Uiso 1 1 calc R
H45C H 0.6357 0.6487 0.6090 0.119 Uiso 1 1 calc R
C46 C 0.5556(4) 0.5791(2) 0.72411(14) 0.0801(13) Uani 1 1 d .
H46A H 0.4813 0.5707 0.7365 0.120 Uiso 1 1 calc R
H46B H 0.6020 0.6185 0.7484 0.120 Uiso 1 1 calc R
H46C H 0.5981 0.5282 0.7258 0.120 Uiso 1 1 calc R
C47 C 0.4669(3) 0.69225(19) 0.52785(12) 0.0400(8) Uani 1 1 d .
H47 H 0.4959 0.6488 0.5092 0.048 Uiso 1 1 calc R
C48 C 0.4961(3) 0.77065(19) 0.51482(12) 0.0409(8) Uani 1 1 d .
C49 C 0.5596(3) 0.7987(2) 0.47582(14) 0.0533(9) Uani 1 1 d .
H49 H 0.5944 0.7672 0.4509 0.064 Uiso 1 1 calc R
C50 C 0.5620(3) 0.8811(2) 0.48040(16) 0.0669(12) Uani 1 1 d .
H50 H 0.5985 0.9177 0.4592 0.080 Uiso 1 1 calc R
C51 C 0.5005(3) 0.9000(2) 0.52224(15) 0.0588(10) Uani 1 1 d .
H51 H 0.4891 0.9531 0.5344 0.071 Uiso 1 1 calc R

loop_
_atom_site_aniso_label
_atom_site_aniso_U_11
_atom_site_aniso_U_22
_atom_site_aniso_U_33
_atom_site_aniso_U_23
_atom_site_aniso_U_13
_atom_site_aniso_U_12
Y1 0.03815(17) 0.03096(17) 0.03076(16) 0.00282(15) 0.01260(12) 0.00372(15)
N1 0.0425(15) 0.0302(15) 0.0302(13) 0.0002(11) 0.0059(11) 0.0045(12)
N2 0.0442(16) 0.0333(16) 0.0319(14) -0.0012(12) 0.0075(12) 0.0029(12)
N3 0.0317(14) 0.0342(15) 0.0288(13) -0.0003(11) 0.0097(11) -0.0006(11)
N4 0.0320(14) 0.0362(17) 0.0456(15) -0.0001(12) 0.0126(12) -0.0018(12)
N5 0.0426(15) 0.0307(16) 0.0344(14) 0.0016(11) 0.0104(12) 0.0017(12)
N6 0.0538(17) 0.0296(15) 0.0461(15) 0.0082(13) 0.0240(13) 0.0035(13)
C1 0.055(2) 0.0334(19) 0.0315(16) 0.0004(15) -0.0036(15) 0.0108(17)
C2 0.063(2) 0.044(2) 0.0340(17) -0.0022(17) 0.0027(16) 0.0142(19)
C3 0.084(3) 0.066(3) 0.034(2) -0.0070(19) 0.000(2) 0.013(2)
C4 0.086(3) 0.060(3) 0.046(2) -0.015(2) -0.016(2) 0.004(2)
C5 0.065(2) 0.054(3) 0.050(2) -0.0048(19) -0.0126(19) -0.004(2)
C6 0.051(2) 0.041(2) 0.0392(18) -0.0004(16) -0.0059(16) 0.0016(17)
C7 0.071(3) 0.070(3) 0.0338(18) 0.0026(19) 0.0116(18) 0.013(2)
C8 0.101(3) 0.108(4) 0.052(2) 0.003(2) 0.028(2) 0.035(3)
C9 0.112(4) 0.079(3) 0.078(3) 0.012(3) 0.042(3) 0.009(3)
C10 0.049(2) 0.063(3) 0.0419(19) -0.0018(18) -0.0019(17) -0.0174(19)
C11 0.090(3) 0.101(4) 0.064(3) -0.020(3) 0.014(2) 0.006(3)
C12 0.103(3) 0.088(4) 0.064(3) -0.002(2) 0.017(2) -0.032(3)
C13 0.046(2) 0.041(2) 0.0353(17) 0.0065(16) 0.0082(15) 0.0081(16)
C14 0.0421(18) 0.0324(19) 0.0328(17) 0.0024(14) 0.0093(14) 0.0018(15)
C15 0.055(2) 0.032(2) 0.0462(19) 0.0011(16) 0.0095(17) 0.0074(16)
C16 0.066(2) 0.030(2) 0.049(2) -0.0074(16) 0.0174(18) -0.0003(18)
C17 0.053(2) 0.041(2) 0.0391(18) -0.0036(16) 0.0062(16) -0.0032(17)
C18 0.0329(17) 0.049(2) 0.0238(15) 0.0013(15) 0.0076(13) -0.0036(16)
C19 0.0320(16) 0.052(2) 0.0301(15) -0.0002(15) 0.0085(13) 0.0007(16)
C20 0.0379(18) 0.063(3) 0.0444(19) -0.0033(18) 0.0147(15) 0.0054(18)
C21 0.0360(19) 0.078(3) 0.050(2) -0.008(2) 0.0207(16) -0.012(2)
C22 0.051(2) 0.057(3) 0.058(2) -0.0066(19) 0.0234(18) -0.0192(19)
C23 0.047(2) 0.048(2) 0.0396(18) -0.0045(16) 0.0186(16) -0.0103(17)
C24 0.0417(19) 0.049(2) 0.057(2) -0.0011(18) 0.0251(17) 0.0045(17)
C25 0.067(3) 0.062(3) 0.068(3) -0.015(2) -0.006(2) 0.001(2)
C26 0.075(3) 0.060(3) 0.053(2) 0.0026(19) 0.018(2) 0.012(2)
C27 0.066(2) 0.046(2) 0.072(3) -0.006(2) 0.043(2) -0.013(2)
C28 0.108(4) 0.103(4) 0.162(5) -0.079(4) 0.055(4) -0.023(3)
C29 0.121(4) 0.070(3) 0.118(4) 0.022(3) 0.054(3) 0.031(3)
C30 0.0404(18) 0.0377(19) 0.0345(17) 0.0023(14) 0.0146(15) 0.0046(15)
C31 0.0348(17) 0.0354(19) 0.0373(17) -0.0004(15) 0.0095(14) 0.0055(15)
C32 0.0428(19) 0.051(2) 0.049(2) -0.0091(18) 0.0010(16) 0.0018(18)
C33 0.0320(19) 0.056(2) 0.072(3) -0.010(2) -0.0030(19) -0.0032(17)
C34 0.038(2) 0.048(2) 0.071(2) -0.0035(19) 0.0213(18) -0.0069(17)
C35 0.0420(18) 0.0256(18) 0.0412(18) 0.0028(14) 0.0149(15) 0.0013(14)
C36 0.055(2) 0.033(2) 0.0420(18) -0.0015(15) 0.0080(16) 0.0047(16)
C37 0.074(3) 0.032(2) 0.057(2) 0.0079(18) 0.0098(19) 0.0062(19)
C38 0.090(3) 0.024(2) 0.074(3) 0.0036(19) 0.022(2) 0.001(2)
C39 0.076(3) 0.032(2) 0.059(2) -0.0080(18) 0.008(2) -0.0076(19)
C40 0.061(2) 0.034(2) 0.047(2) -0.0015(16) 0.0139(17) -0.0016(17)
C41 0.091(3) 0.045(2) 0.053(2) -0.0022(19) -0.015(2) -0.007(2)
C42 0.090(4) 0.078(4) 0.142(5) 0.012(3) -0.030(3) 0.000(3)
C43 0.208(7) 0.154(6) 0.040(3) -0.005(3) 0.004(3) 0.001(5)
C44 0.071(3) 0.039(2) 0.051(2) 0.0035(17) -0.0026(19) 0.0069(19)
C45 0.067(3) 0.076(3) 0.086(3) 0.010(2) -0.009(2) -0.004(2)
C46 0.106(4) 0.071(3) 0.054(2) 0.002(2) -0.011(2) 0.017(3)
C47 0.0462(19) 0.038(2) 0.0383(17) -0.0009(15) 0.0137(15) 0.0099(16)
C48 0.049(2) 0.036(2) 0.0408(18) 0.0096(15) 0.0174(16) 0.0047(16)
C49 0.063(2) 0.052(2) 0.056(2) 0.0116(19) 0.0376(18) 0.011(2)
C50 0.080(3) 0.056(3) 0.078(3) 0.024(2) 0.051(2) 0.003(2)
C51 0.078(3) 0.035(2) 0.075(3) 0.0155(19) 0.044(2) 0.0035(19)

loop_
_atom_type_symbol
_atom_type_description
_atom_type_scat_dispersion_real
_atom_type_scat_dispersion_imag
_atom_type_scat_source
C C 0.0033 0.0016 'International Tables Vol C Tables 4.2.6.8 and 6.1.1.4'
H H 0.0000 0.0000 'International Tables Vol C Tables 4.2.6.8 and 6.1.1.4'
N N 0.0061 0.0033 'International Tables Vol C Tables 4.2.6.8 and 6.1.1.4'
Y Y -2.7962 3.5667 'International Tables Vol C Tables 4.2.6.8 and 6.1.1.4'

loop_
_geom_angle_atom_site_label_1
_geom_angle_atom_site_label_2
_geom_angle_atom_site_label_3
_geom_angle
N6 Y1 N2 88.17(9)
N6 Y1 N4 88.08(9)
N2 Y1 N4 86.02(8)
N6 Y1 N5 71.11(8)
N2 Y1 N5 158.88(8)
N4 Y1 N5 96.99(8)
N6 Y1 N3 158.73(8)
N2 Y1 N3 95.17(8)
N4 Y1 N3 71.26(8)
N5 Y1 N3 105.61(8)
N6 Y1 N1 93.67(8)
N2 Y1 N1 71.35(8)
N4 Y1 N1 157.21(8)
N5 Y1 N1 105.08(8)
N3 Y1 N1 107.32(8)
C13 N1 C1 114.6(3)
C13 N1 Y1 110.0(2)
C1 N1 Y1 135.29(18)
C17 N2 C14 105.8(3)
C17 N2 Y1 139.1(2)
C14 N2 Y1 115.03(19)
C30 N3 C18 114.8(2)
C30 N3 Y1 110.72(18)
C18 N3 Y1 133.80(17)
C34 N4 C31 105.3(3)
C34 N4 Y1 139.7(2)
C31 N4 Y1 114.95(18)
C47 N5 C35 114.8(2)
C47 N5 Y1 110.80(19)
C35 N5 Y1 134.42(17)
C51 N6 C48 105.2(3)
C51 N6 Y1 138.5(2)
C48 N6 Y1 115.7(2)
C6 C1 C2 121.4(3)
C6 C1 N1 119.2(3)
C2 C1 N1 119.3(3)
C3 C2 C1 117.7(3)
C3 C2 C7 121.0(3)
C1 C2 C7 121.2(3)
C4 C3 C2 121.4(3)
C4 C3 H3 119.3
C2 C3 H3 119.3
C3 C4 C5 120.6(3)
C3 C4 H4 119.7
C5 C4 H4 119.7
C4 C5 C6 121.0(4)
C4 C5 H5 119.5
C6 C5 H5 119.5
C5 C6 C1 117.8(3)
C5 C6 C10 120.1(3)
C1 C6 C10 122.1(3)
C2 C7 C9 111.2(3)
C2 C7 C8 113.0(3)
C9 C7 C8 109.3(3)
C2 C7 H7 107.7
C9 C7 H7 107.7
C8 C7 H7 107.7
C7 C8 H8A 109.5
C7 C8 H8B 109.5
H8A C8 H8B 109.5
C7 C8 H8C 109.5
H8A C8 H8C 109.5
H8B C8 H8C 109.5
C7 C9 H9A 109.5
C7 C9 H9B 109.5
H9A C9 H9B 109.5
C7 C9 H9C 109.5
H9A C9 H9C 109.5
H9B C9 H9C 109.5
C6 C10 C12 112.7(3)
C6 C10 C11 111.2(3)
C12 C10 C11 110.0(3)
C6 C10 H10 107.6
C12 C10 H10 107.6
C11 C10 H10 107.6
C10 C11 H11A 109.5
C10 C11 H11B 109.5
H11A C11 H11B 109.5
C10 C11 H11C 109.5
H11A C11 H11C 109.5
H11B C11 H11C 109.5
C10 C12 H12A 109.5
C10 C12 H12B 109.5
H12A C12 H12B 109.5
C10 C12 H12C 109.5
H12A C12 H12C 109.5
H12B C12 H12C 109.5
N1 C13 C14 124.2(3)
N1 C13 H13 117.9
C14 C13 H13 117.9
N2 C14 C15 109.9(3)
N2 C14 C13 119.4(3)
C15 C14 C13 130.8(3)
C16 C15 C14 106.4(3)
C16 C15 H15 126.8
C14 C15 H15 126.8
C15 C16 C17 106.7(3)
C15 C16 H16 126.7
C17 C16 H16 126.7
N2 C17 C16 111.3(3)
N2 C17 H17 124.3
C16 C17 H17 124.3
C23 C18 C19 122.1(3)
C23 C18 N3 119.8(3)
C19 C18 N3 118.2(3)
C20 C19 C18 117.3(3)
C20 C19 C24 120.0(3)
C18 C19 C24 122.6(3)
C21 C20 C19 122.0(3)
C21 C20 H20 119.0
C19 C20 H20 119.0
C20 C21 C22 119.7(3)
C20 C21 H21 120.1
C22 C21 H21 120.1
C21 C22 C23 122.0(3)
C21 C22 H22 119.0
C23 C22 H22 119.0
C22 C23 C18 117.0(3)
C22 C23 C27 120.4(3)
C18 C23 C27 122.5(3)
C19 C24 C26 113.3(3)
C19 C24 C25 110.9(3)
C26 C24 C25 109.9(3)
C19 C24 H24 107.5
C26 C24 H24 107.5
C25 C24 H24 107.5
C24 C25 H25A 109.5
C24 C25 H25B 109.5
H25A C25 H25B 109.5
C24 C25 H25C 109.5
H25A C25 H25C 109.5
H25B C25 H25C 109.5
C24 C26 H26A 109.5
C24 C26 H26B 109.5
H26A C26 H26B 109.5
C24 C26 H26C 109.5
H26A C26 H26C 109.5
H26B C26 H26C 109.5
C28 C27 C23 113.1(3)
C28 C27 C29 110.0(4)
C23 C27 C29 109.9(3)
C28 C27 H27 107.9
C23 C27 H27 107.9
C29 C27 H27 107.9
C27 C28 H28A 109.5
C27 C28 H28B 109.5
H28A C28 H28B 109.5
C27 C28 H28C 109.5
H28A C28 H28C 109.5
H28B C28 H28C 109.5
C27 C29 H29A 109.5
C27 C29 H29B 109.5
H29A C29 H29B 109.5
C27 C29 H29C 109.5
H29A C29 H29C 109.5
H29B C29 H29C 109.5
N3 C30 C31 123.5(3)
N3 C30 H30 118.3
C31 C30 H30 118.3
N4 C31 C32 110.6(3)
N4 C31 C30 119.6(3)
C32 C31 C30 129.8(3)
C33 C32 C31 105.7(3)
C33 C32 H32 127.2
C31 C32 H32 127.2
C32 C33 C34 107.5(3)
C32 C33 H33 126.3
C34 C33 H33 126.3
N4 C34 C33 110.9(3)
N4 C34 H34 124.5
C33 C34 H34 124.5
C40 C35 C36 122.8(3)
C40 C35 N5 119.9(3)
C36 C35 N5 117.3(3)
C37 C36 C35 117.1(3)
C37 C36 C44 121.8(3)
C35 C36 C44 121.0(3)
C38 C37 C36 120.7(3)
C38 C37 H37 119.7
C36 C37 H37 119.7
C39 C38 C37 120.7(3)
C39 C38 H38 119.7
C37 C38 H38 119.7
C38 C39 C40 121.0(3)
C38 C39 H39 119.5
C40 C39 H39 119.5
C35 C40 C39 117.8(3)
C35 C40 C41 122.8(3)
C39 C40 C41 119.4(3)
C42 C41 C40 112.9(4)
C42 C41 C43 109.6(4)
C40 C41 C43 110.0(4)
C42 C41 H41 108.1
C40 C41 H41 108.1
C43 C41 H41 108.1
C41 C42 H42A 109.5
C41 C42 H42B 109.5
H42A C42 H42B 109.5
C41 C42 H42C 109.5
H42A C42 H42C 109.5
H42B C42 H42C 109.5
C41 C43 H43A 109.5
C41 C43 H43B 109.5
H43A C43 H43B 109.5
C41 C43 H43C 109.5
H43A C43 H43C 109.5
H43B C43 H43C 109.5
C36 C44 C45 112.8(3)
C36 C44 C46 114.4(3)
C45 C44 C46 108.8(3)
C36 C44 H44 106.8
C45 C44 H44 106.8
C46 C44 H44 106.8
C44 C45 H45A 109.5
C44 C45 H45B 109.5
H45A C45 H45B 109.5
C44 C45 H45C 109.5
H45A C45 H45C 109.5
H45B C45 H45C 109.5
C44 C46 H46A 109.5
C44 C46 H46B 109.5
H46A C46 H46B 109.5
C44 C46 H46C 109.5
H46A C46 H46C 109.5
H46B C46 H46C 109.5
N5 C47 C48 122.9(3)
N5 C47 H47 118.5
C48 C47 H47 118.5
N6 C48 C49 110.4(3)
N6 C48 C47 119.0(3)
C49 C48 C47 130.6(3)
C50 C49 C48 106.5(3)
C50 C49 H49 126.7
C48 C49 H49 126.7
C49 C50 C51 106.3(3)
C49 C50 H50 126.9
C51 C50 H50 126.9
N6 C51 C50 111.5(3)
N6 C51 H51 124.2
C50 C51 H51 124.2

loop_
_geom_bond_atom_site_label_1
_geom_bond_atom_site_label_2
_geom_bond_distance
Y1 N6 2.315(2)
Y1 N2 2.326(2)
Y1 N4 2.334(2)
Y1 N5 2.471(2)
Y1 N3 2.487(2)
Y1 N1 2.493(2)
N1 C13 1.299(4)
N1 C1 1.451(4)
N2 C17 1.344(4)
N2 C14 1.382(3)
N3 C30 1.301(3)
N3 C18 1.454(3)
N4 C34 1.354(4)
N4 C31 1.381(3)
N5 C47 1.316(3)
N5 C35 1.449(4)
N6 C51 1.348(4)
N6 C48 1.376(4)
C1 C6 1.406(4)
C1 C2 1.407(4)
C2 C3 1.387(5)
C2 C7 1.520(5)
C3 C4 1.365(5)
C3 H3 0.9500
C4 C5 1.376(5)
C4 H4 0.9500
C5 C6 1.389(4)
C5 H5 0.9500
C6 C10 1.514(4)
C7 C9 1.524(5)
C7 C8 1.547(5)
C7 H7 1.0000
C8 H8A 0.9800
C8 H8B 0.9800
C8 H8C 0.9800
C9 H9A 0.9800
C9 H9B 0.9800
C9 H9C 0.9800
C10 C12 1.522(5)
C10 C11 1.524(5)
C10 H10 1.0000
C11 H11A 0.9800
C11 H11B 0.9800
C11 H11C 0.9800
C12 H12A 0.9800
C12 H12B 0.9800
C12 H12C 0.9800
C13 C14 1.403(4)
C13 H13 0.9500
C14 C15 1.398(4)
C15 C16 1.381(4)
C15 H15 0.9500
C16 C17 1.388(4)
C16 H16 0.9500
C17 H17 0.9500
C18 C23 1.398(4)
C18 C19 1.403(4)
C19 C20 1.392(4)
C19 C24 1.518(4)
C20 C21 1.361(4)
C20 H20 0.9500
C21 C22 1.369(5)
C21 H21 0.9500
C22 C23 1.396(4)
C22 H22 0.9500
C23 C27 1.510(5)
C24 C26 1.522(4)
C24 C25 1.528(4)
C24 H24 1.0000
C25 H25A 0.9800
C25 H25B 0.9800
C25 H25C 0.9800
C26 H26A 0.9800
C26 H26B 0.9800
C26 H26C 0.9800
C27 C28 1.507(5)
C27 C29 1.539(5)
C27 H27 1.0000
C28 H28A 0.9800
C28 H28B 0.9800
C28 H28C 0.9800
C29 H29A 0.9800
C29 H29B 0.9800
C29 H29C 0.9800
C30 C31 1.409(4)
C30 H30 0.9500
C31 C32 1.400(4)
C32 C33 1.379(5)
C32 H32 0.9500
C33 C34 1.388(5)
C33 H33 0.9500
C34 H34 0.9500
C35 C40 1.375(4)
C35 C36 1.409(4)
C36 C37 1.398(4)
C36 C44 1.509(4)
C37 C38 1.378(5)
C37 H37 0.9500
C38 C39 1.372(5)
C38 H38 0.9500
C39 C40 1.397(4)
C39 H39 0.9500
C40 C41 1.515(4)
C41 C42 1.504(6)
C41 C43 1.519(6)
C41 H41 1.0000
C42 H42A 0.9800
C42 H42B 0.9800
C42 H42C 0.9800
C43 H43A 0.9800
C43 H43B 0.9800
C43 H43C 0.9800
C44 C45 1.527(5)
C44 C46 1.527(4)
C44 H44 1.0000
C45 H45A 0.9800
C45 H45B 0.9800
C45 H45C 0.9800
C46 H46A 0.9800
C46 H46B 0.9800
C46 H46C 0.9800
C47 C48 1.402(4)
C47 H47 0.9500
C48 C49 1.392(4)
C49 C50 1.379(5)
C49 H49 0.9500
C50 C51 1.390(4)
C50 H50 0.9500
C51 H51 0.9500
